data_7002324
loop_
_publ_author_name
'Lin, Yvonne H.'
'Leung, Nina H.'
'Holt, Katherine B.'
'Thompson, Amber L.'
'Wilton-Ely, James D. E. T.'

_publ_section_title
;
 Bimetallic complexes based on carboxylate and xanthate ligands:
 Synthesis and electrochemical investigations
;
_journal_issue 38
_journal_name_full 'Dalton Transactions'
_journal_page_first 7891
_journal_page_last 7901
_journal_paper_doi 10.1039/b901822k
_journal_year 2009
_chemical_formula_moiety 'C96 H90 O4 P4 Ru2 S4, 4(C H Cl3)'
_chemical_formula_sum 'C100 H94 Cl12 O4 P4 Ru2 S4'
_chemical_formula_weight 2239.58
_chemical_melting_point ?
_space_group_IT_number 15
_symmetry_cell_setting monoclinic
_symmetry_space_group_name_Hall '-C 2yc'
_symmetry_space_group_name_H-M 'C 1 2/c 1'
_atom_sites_solution_hydrogens geom
_atom_sites_solution_primary direct
_audit_creation_date 08-06-02
_audit_creation_method CRYSTALS_ver_12.85
_cell_angle_alpha 90
_cell_angle_beta 119.6973(6)
_cell_angle_gamma 90
_cell_formula_units_Z 4
_cell_length_a 35.8614(5)
_cell_length_b 12.3470(2)
_cell_length_c 26.4338(4)
_cell_measurement_reflns_used 11737
_cell_measurement_temperature 150
_cell_measurement_theta_max 27
_cell_measurement_theta_min 5
_cell_volume 10167.1(3)
_computing_cell_refinement 'DENZO/SCALEPACK (Otwinowski & Minor, 1997)'
_computing_data_collection 'COLLECT (Nonius, 1997-2001).'
_computing_data_reduction 'DENZO/SCALEPACK (Otwinowski & Minor, 1997)'
_computing_molecular_graphics 'CAMERON (Watkin et al., 1996)'
_computing_publication_material 'CRYSTALS (Betteridge et al., 2003)'
_computing_structure_refinement 'CRYSTALS (Betteridge et al., 2003)'
_computing_structure_solution 'SIR92 (Altomare et al., 1994)'
_diffrn_ambient_temperature 150
_diffrn_measured_fraction_theta_full 0.990
_diffrn_measured_fraction_theta_max 0.987
_diffrn_measurement_device 'Nonius KappaCCD'
_diffrn_measurement_device_type Area
_diffrn_measurement_method \w
_diffrn_radiation_monochromator graphite
_diffrn_radiation_type 'Mo K\a'
_diffrn_radiation_wavelength 0.71073
_diffrn_reflns_av_R_equivalents 0.061
_diffrn_reflns_limit_h_max 46
_diffrn_reflns_limit_h_min -46
_diffrn_reflns_limit_k_max 16
_diffrn_reflns_limit_k_min -15
_diffrn_reflns_limit_l_max 34
_diffrn_reflns_limit_l_min -34
_diffrn_reflns_number 66391
_diffrn_reflns_theta_full 26.116
_diffrn_reflns_theta_max 27.491
_diffrn_reflns_theta_min 5.109
_diffrn_standards_number 0
_exptl_absorpt_coefficient_mu 0.807
_exptl_absorpt_correction_T_max 0.98
_exptl_absorpt_correction_T_min 0.89
_exptl_absorpt_correction_type multi-scan
_exptl_absorpt_process_details 'DENZO/SCALEPACK (Otwinowski & Minor, 1997)'
_exptl_crystal_colour clear_pale_yellow
_exptl_crystal_density_diffrn 1.463
_exptl_crystal_density_meas ?
_exptl_crystal_density_method .
_exptl_crystal_description plate
_exptl_crystal_F_000 4568.001
_exptl_crystal_size_max 0.22
_exptl_crystal_size_mid 0.17
_exptl_crystal_size_min 0.02
_refine_diff_density_max 1.37
_refine_diff_density_min -1.11
_refine_ls_extinction_method None
_refine_ls_goodness_of_fit_ref 0.9992
_refine_ls_hydrogen_treatment constr
_refine_ls_matrix_type full
_refine_ls_number_parameters 552
_refine_ls_number_reflns 8502
_refine_ls_number_restraints 921
_refine_ls_R_factor_all 0.0873
_refine_ls_R_factor_gt 0.0571
_refine_ls_shift/su_max 0.001925
_refine_ls_structure_factor_coef F
_refine_ls_weighting_details
;
Method, part 1, Chebychev polynomial, (Watkin, 1994, Prince, 1982)
[weight] = 1.0/[A~0~*T~0~(x)+A~1~*T~1~(x) ... +A~n-1~]*T~n-1~(x)]
where A~i~ are the Chebychev coefficients listed below and x= Fcalc/Fmax
Method = Robust Weighting (Prince, 1982)
W = [weight] * [1-(deltaF/6*sigmaF)^2^]^2^
A~i~ are:
1.07 0.347 0.909 0.128 0.263
;
_refine_ls_weighting_scheme calc
_refine_ls_wR_factor_all 0.0742
_refine_ls_wR_factor_gt 0.0534
_refine_ls_wR_factor_ref 0.0534
_reflns_limit_h_max 40
_reflns_limit_h_min -46
_reflns_limit_k_max 16
_reflns_limit_k_min 0
_reflns_limit_l_max 34
_reflns_limit_l_min 0
_reflns_number_gt 8502
_reflns_number_total 11512
_reflns_threshold_expression I>2.0\s(I)
_oxford_diffrn_Wilson_B_factor 2.15
_oxford_diffrn_Wilson_scale 110.89
_oxford_refine_ls_r_factor_ref 0.0571
_oxford_refine_ls_scale 0.09665(14)
_oxford_reflns_number_all 11510
_oxford_reflns_threshold_expression_ref I>2.0\s(I)
_oxford_structure_analysis_title 5734
_cod_data_source_file b901822k.txt
_cod_data_source_block 2
_cod_depositor_comments
;
The following automatic conversions were performed:
'_symmetry_cell_setting' value 'Monoclinic' changed to 'monoclinic'
according to '/home/saulius/struct/CIF-dictionaries/cif_core.dic'
dictionary named 'cif_core.dic' version 2.4.1 from 2010-06-29.

Automatic conversion script
Id: cif_fix_enum 1527 2010-12-29 10:47:43Z saulius 

The following automatic conversions were performed:

'_chemical_melting_point' value 'not measured' was changed to '?' -
the value is undefined or not given.

Automatic conversion script
Id: cif_fix_values 1646 2011-03-28 12:23:43Z adriana 
;
_cod_original_sg_symbol_H-M 'C 1 2/c 1 '
_cod_database_code 7002324

loop_
_symmetry_equiv_pos_as_xyz
x,y,z
-x,-y,-z
x+1/2,y+1/2,z
-x+1/2,-y+1/2,-z
-x,y,-z+1/2
x,-y,z+1/2
-x+1/2,y+1/2,-z+1/2
x+1/2,-y+1/2,z+1/2

loop_
_atom_site_label
_atom_site_type_symbol
_atom_site_fract_x
_atom_site_fract_y
_atom_site_fract_z
_atom_site_U_iso_or_equiv
_atom_site_occupancy
_atom_site_adp_type
_atom_site_refinement_flags_posn
_atom_site_refinement_flags_adp
_atom_site_refinement_flags_occupancy
_atom_site_disorder_assembly
_atom_site_disorder_group
_oxford_atom_site_special_shape
_atom_site_attached_hydrogens
Ru1 Ru 0.652576(10) 0.16434(3) 0.586740(14) 0.0224 1.0000 Uani . . . . . . .
S2 S 0.65424(3) 0.12187(10) 0.49478(5) 0.0310 1.0000 Uani . . . . . . .
C3 C 0.60019(14) 0.1245(4) 0.46202(18) 0.0301 1.0000 Uani . . . . . . .
S4 S 0.57852(3) 0.14265(10) 0.50477(5) 0.0289 1.0000 Uani . . . . . . .
O5 O 0.57831(10) 0.1120(3) 0.40411(13) 0.0382 1.0000 Uani . . . . . . .
P13 P 0.64903(3) 0.35284(9) 0.56732(5) 0.0251 1.0000 Uani . . . . . . .
C14 C 0.65372(14) 0.4455(4) 0.62477(19) 0.0289 1.0000 Uani . . . . . . .
C15 C 0.68429(15) 0.4234(4) 0.6827(2) 0.0329 1.0000 Uani . . . . . . .
C16 C 0.69053(16) 0.4961(4) 0.7264(2) 0.0390 1.0000 Uani . . . . . . .
C17 C 0.66669(17) 0.5899(4) 0.7136(2) 0.0395 1.0000 Uani . . . . . . .
C18 C 0.63594(18) 0.6113(4) 0.6568(2) 0.0409 1.0000 Uani . . . . . . .
C19 C 0.62975(17) 0.5399(4) 0.6126(2) 0.0356 1.0000 Uani . . . . . . .
C20 C 0.59903(15) 0.3956(4) 0.50361(19) 0.0320 1.0000 Uani . . . . . . .
C21 C 0.56136(16) 0.4015(4) 0.5062(2) 0.0362 1.0000 Uani . . . . . . .
C22 C 0.52227(17) 0.4225(5) 0.4570(2) 0.0470 1.0000 Uani . . . . . . .
C23 C 0.5205(2) 0.4352(6) 0.4041(3) 0.0588 1.0000 Uani . . . . . . .
C24 C 0.5569(2) 0.4278(7) 0.4003(3) 0.0692 1.0000 Uani . . . . . . .
C25 C 0.59687(18) 0.4086(5) 0.4501(2) 0.0479 1.0000 Uani . . . . . . .
C26 C 0.69054(15) 0.4087(4) 0.55327(19) 0.0296 1.0000 Uani . . . . . . .
C27 C 0.69287(18) 0.5201(4) 0.5462(2) 0.0404 1.0000 Uani . . . . . . .
C28 C 0.72456(19) 0.5625(5) 0.5362(3) 0.0493 1.0000 Uani . . . . . . .
C29 C 0.75365(18) 0.4951(5) 0.5323(2) 0.0459 1.0000 Uani . . . . . . .
C30 C 0.75197(17) 0.3852(5) 0.5399(2) 0.0407 1.0000 Uani . . . . . . .
C31 C 0.72065(14) 0.3418(4) 0.5506(2) 0.0335 1.0000 Uani . . . . . . .
P32 P 0.65624(3) -0.01835(9) 0.61558(5) 0.0240 1.0000 Uani . . . . . . .
C33 C 0.70309(14) -0.0961(4) 0.62548(19) 0.0276 1.0000 Uani . . . . . . .
C34 C 0.72644(15) -0.0647(4) 0.5990(2) 0.0350 1.0000 Uani . . . . . . .
C35 C 0.76158(17) -0.1248(5) 0.6063(2) 0.0456 1.0000 Uani . . . . . . .
C36 C 0.77392(17) -0.2167(5) 0.6405(2) 0.0447 1.0000 Uani . . . . . . .
C37 C 0.75133(18) -0.2476(4) 0.6682(3) 0.0453 1.0000 Uani . . . . . . .
C38 C 0.71615(16) -0.1889(4) 0.6603(2) 0.0374 1.0000 Uani . . . . . . .
C39 C 0.66097(15) -0.0412(4) 0.6872(2) 0.0289 1.0000 Uani . . . . . . .
C40 C 0.69831(16) -0.0030(4) 0.7361(2) 0.0362 1.0000 Uani . . . . . . .
C41 C 0.70651(18) -0.0272(4) 0.7921(2) 0.0428 1.0000 Uani . . . . . . .
C42 C 0.6777(2) -0.0879(5) 0.8004(2) 0.0461 1.0000 Uani . . . . . . .
C43 C 0.6408(2) -0.1236(5) 0.7530(2) 0.0465 1.0000 Uani . . . . . . .
C44 C 0.63210(17) -0.1009(4) 0.6963(2) 0.0355 1.0000 Uani . . . . . . .
C45 C 0.61115(14) -0.1052(4) 0.56763(19) 0.0282 1.0000 Uani . . . . . . .
C46 C 0.61563(17) -0.1924(4) 0.5382(2) 0.0369 1.0000 Uani . . . . . . .
C47 C 0.5801(2) -0.2553(5) 0.5015(2) 0.0485 1.0000 Uani . . . . . . .
C48 C 0.54067(19) -0.2323(5) 0.4952(2) 0.0566 1.0000 Uani . . . . . . .
C49 C 0.53544(17) -0.1452(6) 0.5235(3) 0.0563 1.0000 Uani . . . . . . .
C50 C 0.57055(15) -0.0800(5) 0.5596(2) 0.0390 1.0000 Uani . . . . . . .
C51 C 0.63228(14) 0.1981(4) 0.64628(19) 0.0271 1.0000 Uani . . . . . . .
C52 C 0.59208(14) 0.2120(4) 0.6356(2) 0.0305 1.0000 Uani . . . . . . .
C53 C 0.57824(15) 0.2368(4) 0.6803(2) 0.0369 1.0000 Uani . . . . . . .
C54 C 0.5548(2) 0.3456(5) 0.6650(3) 0.0542 1.0000 Uani . . . . . . .
C55 C 0.61619(19) 0.2433(6) 0.7420(2) 0.0523 1.0000 Uani . . . . . . .
C56 C 0.5477(2) 0.1474(6) 0.6773(3) 0.0617 1.0000 Uani . . . . . . .
C57 C 0.70958(14) 0.1789(4) 0.64149(19) 0.0273 1.0000 Uani . . . . . . .
O58 O 0.74534(10) 0.1882(3) 0.67644(15) 0.0409 1.0000 Uani . . . . . . .
C59 C 0.6327(3) 0.4473(8) 0.3172(5) 0.097(3) 0.720(3) Uiso D . P . 1 . .
Cl60 Cl 0.62352(12) 0.5537(2) 0.35252(15) 0.0857 0.720(3) Uani D . P . 1 . .
Cl61 Cl 0.58357(12) 0.3875(3) 0.26638(14) 0.0972 0.720(3) Uani D . P . 1 . .
Cl62 Cl 0.66669(16) 0.3546(4) 0.36674(17) 0.1284 0.720(3) Uani D . P . 1 . .
C63 C 0.61940(18) 0.8660(5) 0.4031(3) 0.0596 1.0000 Uani D . . . . . .
Cl64 Cl 0.65696(7) 0.7653(2) 0.44008(10) 0.0943 1.0000 Uani D . . . . . .
Cl65 Cl 0.56784(6) 0.8136(3) 0.36109(10) 0.0969 1.0000 Uani D . . . . . .
Cl66 Cl 0.63527(7) 0.93903(17) 0.36084(8) 0.0763 1.0000 Uani D . . . . . .
C67 C 0.6524(6) 0.3622(15) 0.3411(8) 0.097(3) 0.280(3) Uiso D . P . 2 . .
Cl68 Cl 0.6243(5) 0.2676(12) 0.3573(7) 0.169(3) 0.280(3) Uiso D . P . 2 . .
Cl69 Cl 0.6214(5) 0.4753(13) 0.3089(7) 0.169(3) 0.280(3) Uiso D . P . 2 . .
Cl70 Cl 0.6938(5) 0.3998(13) 0.4090(7) 0.169(3) 0.280(3) Uiso D . P . 2 . .
C60 C 0.53194(15) 0.1227(4) 0.37445(17) 0.0362(7) 0.749(3) Uiso D . P . 1 . .
C70 C 0.5141(2) 0.1162(4) 0.3096(2) 0.0362(7) 0.3747(16) Uiso D . P . 1 . .
C80 C 0.4716(2) 0.1449(4) 0.2725(2) 0.0362(7) 0.3747(16) Uiso . . P . 1 . .
C90 C 0.4556(2) 0.1485(4) 0.2127(2) 0.0362(7) 0.3747(16) Uiso . . P . 1 . .
C100 C 0.4822(2) 0.1233(4) 0.1900(2) 0.0362(7) 0.3747(16) Uiso D . P . 1 . .
C110 C 0.5248(2) 0.0946(4) 0.2271(2) 0.0362(7) 0.3747(16) Uiso . . P . 1 . .
C120 C 0.5407(2) 0.0910(4) 0.2869(2) 0.0362(7) 0.3747(16) Uiso . . P . 1 . .
C61 C 0.53194(15) 0.1227(4) 0.37445(17) 0.0362(7) 0.251(3) Uiso D . P . 2 . .
C71 C 0.5222(3) 0.1437(9) 0.3110(3) 0.0362(7) 0.1253(16) Uiso D . P . 2 . .
C81 C 0.5147(3) 0.2418(9) 0.2817(3) 0.0362(7) 0.1253(16) Uiso . . P . 2 . .
C91 C 0.4996(3) 0.2430(9) 0.2221(3) 0.0362(7) 0.1253(16) Uiso . . P . 2 . .
C101 C 0.4920(3) 0.1461(9) 0.1917(3) 0.0362(7) 0.1253(16) Uiso D . P . 2 . .
C111 C 0.4994(3) 0.0480(9) 0.2210(3) 0.0362(7) 0.1253(16) Uiso . . P . 2 . .
C121 C 0.5145(3) 0.0468(9) 0.2806(3) 0.0362(7) 0.1253(16) Uiso . . P . 2 . .
H151 H 0.7009 0.3598 0.6919 0.0393 1.0000 Uiso R . . . . . .
H161 H 0.7110 0.4808 0.7649 0.0461 1.0000 Uiso R . . . . . .
H171 H 0.6713 0.6396 0.7432 0.0492 1.0000 Uiso R . . . . . .
H181 H 0.6187 0.6742 0.6475 0.0481 1.0000 Uiso R . . . . . .
H191 H 0.6094 0.5553 0.5740 0.0431 1.0000 Uiso R . . . . . .
H211 H 0.5623 0.3911 0.5420 0.0402 1.0000 Uiso R . . . . . .
H221 H 0.4974 0.4285 0.4597 0.0493 1.0000 Uiso R . . . . . .
H231 H 0.4943 0.4490 0.3708 0.0621 1.0000 Uiso R . . . . . .
H241 H 0.5555 0.4361 0.3642 0.0733 1.0000 Uiso R . . . . . .
H251 H 0.6222 0.4053 0.4474 0.0542 1.0000 Uiso R . . . . . .
H271 H 0.6728 0.5664 0.5486 0.0480 1.0000 Uiso R . . . . . .
H281 H 0.7265 0.6371 0.5321 0.0571 1.0000 Uiso R . . . . . .
H291 H 0.7746 0.5232 0.5245 0.0551 1.0000 Uiso R . . . . . .
H301 H 0.7718 0.3390 0.5377 0.0491 1.0000 Uiso R . . . . . .
H311 H 0.7199 0.2666 0.5564 0.0414 1.0000 Uiso R . . . . . .
H341 H 0.7186 -0.0020 0.5759 0.0422 1.0000 Uiso R . . . . . .
H351 H 0.7769 -0.1022 0.5880 0.0541 1.0000 Uiso R . . . . . .
H361 H 0.7972 -0.2582 0.6449 0.0490 1.0000 Uiso R . . . . . .
H371 H 0.7601 -0.3087 0.6926 0.0504 1.0000 Uiso R . . . . . .
H381 H 0.7008 -0.2106 0.6785 0.0433 1.0000 Uiso R . . . . . .
H401 H 0.7181 0.0392 0.7309 0.0412 1.0000 Uiso R . . . . . .
H411 H 0.7319 -0.0029 0.8244 0.0503 1.0000 Uiso R . . . . . .
H421 H 0.6834 -0.1039 0.8383 0.0562 1.0000 Uiso R . . . . . .
H431 H 0.6210 -0.1634 0.7585 0.0603 1.0000 Uiso R . . . . . .
H441 H 0.6066 -0.1270 0.6645 0.0440 1.0000 Uiso R . . . . . .
H461 H 0.6428 -0.2095 0.5429 0.0402 1.0000 Uiso R . . . . . .
H471 H 0.5832 -0.3134 0.4810 0.0506 1.0000 Uiso R . . . . . .
H481 H 0.5170 -0.2761 0.4714 0.0543 1.0000 Uiso R . . . . . .
H491 H 0.5085 -0.1300 0.5187 0.0621 1.0000 Uiso R . . . . . .
H501 H 0.5670 -0.0201 0.5785 0.0453 1.0000 Uiso R . . . . . .
H511 H 0.6541 0.2050 0.6855 0.0332 1.0000 Uiso R . . . . . .
H521 H 0.5699 0.2056 0.5966 0.0382 1.0000 Uiso R . . . . . .
H541 H 0.5453 0.3616 0.6923 0.0830 1.0000 Uiso R . . . . . .
H542 H 0.5744 0.4015 0.6667 0.0830 1.0000 Uiso R . . . . . .
H543 H 0.5304 0.3416 0.6261 0.0830 1.0000 Uiso R . . . . . .
H552 H 0.6062 0.2580 0.7689 0.0788 1.0000 Uiso R . . . . . .
H553 H 0.6353 0.3006 0.7445 0.0789 1.0000 Uiso R . . . . . .
H551 H 0.6316 0.1757 0.7520 0.0790 1.0000 Uiso R . . . . . .
H561 H 0.5374 0.1630 0.7039 0.1038 1.0000 Uiso R . . . . . .
H563 H 0.5624 0.0789 0.6871 0.1039 1.0000 Uiso R . . . . . .
H562 H 0.5236 0.1449 0.6381 0.1040 1.0000 Uiso R . . . . . .
H591 H 0.6471 0.4767 0.2961 0.1272 0.720(3) Uiso R . P . 1 . .
H631 H 0.6192 0.9152 0.4320 0.0711 1.0000 Uiso R . . . . . .
H671 H 0.6633 0.3299 0.3169 0.1270 0.280(3) Uiso R . P . 2 . .
H601 H 0.5236 0.1879 0.3852 0.0466 0.749(3) Uiso R . P . 1 . .
H602 H 0.5213 0.0624 0.3857 0.0466 0.749(3) Uiso R . P . 1 . .
H611 H 0.5216 0.1761 0.3903 0.0466 0.251(3) Uiso R . P . 2 . .
H612 H 0.5200 0.0543 0.3750 0.0466 0.251(3) Uiso R . P . 2 . .
H801 H 0.4534 0.1621 0.2880 0.0466 0.3747(16) Uiso R . P . 1 . .
H901 H 0.4266 0.1681 0.1873 0.0466 0.3747(16) Uiso R . P . 1 . .
H1101 H 0.5429 0.0774 0.2116 0.0468 0.3747(16) Uiso R . P . 1 . .
H1201 H 0.5698 0.0714 0.3123 0.0468 0.3747(16) Uiso R . P . 1 . .
H811 H 0.5200 0.3080 0.3024 0.0466 0.1253(16) Uiso R . P . 2 . .
H911 H 0.4946 0.3101 0.2021 0.0466 0.1253(16) Uiso R . P . 2 . .
H1111 H 0.4941 -0.0182 0.2002 0.0466 0.1253(16) Uiso R . P . 2 . .
H1211 H 0.5196 -0.0202 0.3006 0.0466 0.1253(16) Uiso R . P . 2 . .

loop_
_atom_site_aniso_label
_atom_site_aniso_U_11
_atom_site_aniso_U_22
_atom_site_aniso_U_33
_atom_site_aniso_U_23
_atom_site_aniso_U_13
_atom_site_aniso_U_12
Ru1 0.01956(15) 0.02477(17) 0.01949(15) 0.00064(14) 0.00708(12) 0.00074(14)
S2 0.0250(5) 0.0419(6) 0.0229(5) -0.0012(5) 0.0095(4) 0.0038(5)
C3 0.028(2) 0.032(2) 0.020(2) -0.0025(17) 0.0037(17) 0.0030(18)
S4 0.0221(5) 0.0371(6) 0.0226(5) -0.0002(4) 0.0073(4) 0.0004(4)
O5 0.0307(16) 0.056(2) 0.0185(15) -0.0047(15) 0.0051(13) 0.0022(15)
P13 0.0248(5) 0.0269(6) 0.0212(5) 0.0021(4) 0.0095(4) 0.0022(4)
C14 0.033(2) 0.028(2) 0.027(2) -0.0010(18) 0.0157(18) -0.0013(18)
C15 0.029(2) 0.037(3) 0.030(2) 0.0004(19) 0.0123(19) 0.0010(19)
C16 0.038(2) 0.047(3) 0.028(2) -0.006(2) 0.013(2) -0.005(2)
C17 0.050(3) 0.037(3) 0.039(3) -0.011(2) 0.027(2) -0.006(2)
C18 0.047(3) 0.031(3) 0.042(3) -0.006(2) 0.021(2) 0.004(2)
C19 0.044(3) 0.029(2) 0.030(2) 0.0010(19) 0.015(2) 0.004(2)
C20 0.035(2) 0.031(2) 0.024(2) 0.0046(18) 0.0104(19) 0.0067(19)
C21 0.034(2) 0.035(3) 0.033(2) 0.004(2) 0.012(2) 0.011(2)
C22 0.033(2) 0.051(3) 0.046(3) 0.001(2) 0.012(2) 0.012(2)
C23 0.047(3) 0.072(4) 0.037(3) 0.007(3) 0.005(2) 0.023(3)
C24 0.057(3) 0.110(5) 0.028(3) 0.019(3) 0.012(3) 0.030(4)
C25 0.043(3) 0.065(4) 0.031(3) 0.008(2) 0.014(2) 0.013(3)
C26 0.032(2) 0.035(2) 0.021(2) 0.0012(18) 0.0127(18) -0.0034(19)
C27 0.047(3) 0.034(3) 0.043(3) 0.005(2) 0.025(2) -0.001(2)
C28 0.055(3) 0.042(3) 0.050(3) 0.010(2) 0.025(3) -0.011(3)
C29 0.041(3) 0.059(3) 0.041(3) 0.003(3) 0.023(2) -0.010(3)
C30 0.037(2) 0.049(3) 0.037(3) -0.001(2) 0.019(2) -0.004(2)
C31 0.032(2) 0.036(2) 0.033(2) 0.000(2) 0.0169(19) -0.004(2)
P32 0.0212(5) 0.0250(5) 0.0231(5) 0.0005(4) 0.0089(4) -0.0001(4)
C33 0.025(2) 0.027(2) 0.024(2) -0.0019(17) 0.0074(17) -0.0004(17)
C34 0.033(2) 0.041(3) 0.031(2) 0.009(2) 0.016(2) 0.010(2)
C35 0.040(3) 0.060(3) 0.041(3) 0.008(2) 0.023(2) 0.014(2)
C36 0.036(3) 0.048(3) 0.042(3) 0.000(2) 0.013(2) 0.017(2)
C37 0.051(3) 0.031(3) 0.050(3) 0.008(2) 0.022(3) 0.015(2)
C38 0.038(2) 0.029(2) 0.044(3) 0.005(2) 0.020(2) 0.0011(19)
C39 0.032(2) 0.020(2) 0.030(2) 0.0012(17) 0.0125(18) 0.0016(17)
C40 0.041(2) 0.034(3) 0.030(2) 0.002(2) 0.014(2) -0.001(2)
C41 0.052(3) 0.038(3) 0.029(2) 0.000(2) 0.014(2) 0.001(2)
C42 0.070(3) 0.043(3) 0.030(2) 0.003(2) 0.028(3) 0.000(3)
C43 0.061(3) 0.048(3) 0.043(3) 0.001(2) 0.035(3) -0.009(3)
C44 0.041(3) 0.032(3) 0.037(3) -0.002(2) 0.023(2) -0.003(2)
C45 0.028(2) 0.029(2) 0.023(2) 0.0019(17) 0.0088(17) -0.0057(17)
C46 0.041(2) 0.034(3) 0.028(2) -0.0017(19) 0.011(2) -0.007(2)
C47 0.058(3) 0.039(3) 0.028(3) -0.002(2) 0.006(2) -0.014(2)
C48 0.045(3) 0.059(4) 0.037(3) 0.003(3) -0.002(2) -0.027(3)
C49 0.028(2) 0.079(4) 0.048(3) 0.014(3) 0.008(2) -0.014(3)
C50 0.027(2) 0.046(3) 0.039(3) 0.007(2) 0.012(2) -0.005(2)
C51 0.029(2) 0.028(2) 0.023(2) -0.0002(17) 0.0113(17) -0.0010(17)
C52 0.028(2) 0.036(2) 0.026(2) 0.0012(19) 0.0118(18) 0.0055(19)
C53 0.031(2) 0.048(3) 0.032(2) 0.001(2) 0.017(2) 0.008(2)
C54 0.054(3) 0.064(4) 0.046(3) -0.001(3) 0.026(3) 0.022(3)
C55 0.047(3) 0.081(4) 0.032(3) 0.004(3) 0.023(2) 0.013(3)
C56 0.060(3) 0.074(4) 0.073(4) 0.001(3) 0.050(3) -0.005(3)
C57 0.031(2) 0.025(2) 0.029(2) 0.0034(17) 0.0163(18) -0.0012(17)
O58 0.0227(16) 0.044(2) 0.0376(18) 0.0053(15) 0.0008(14) -0.0035(14)
Cl60 0.131(2) 0.0606(16) 0.105(2) -0.0073(15) 0.088(2) -0.0154(16)
Cl61 0.114(2) 0.092(2) 0.0806(19) -0.0089(17) 0.0450(18) 0.0179(19)
Cl62 0.145(3) 0.111(3) 0.085(2) -0.018(2) 0.023(2) 0.044(3)
C63 0.060(3) 0.076(4) 0.049(3) 0.001(3) 0.031(3) 0.007(3)
Cl64 0.0868(14) 0.127(2) 0.0842(14) 0.0311(13) 0.0541(12) 0.0465(14)
Cl65 0.0569(10) 0.155(2) 0.0773(13) 0.0076(14) 0.0324(10) -0.0143(13)
Cl66 0.0980(14) 0.0803(13) 0.0675(11) -0.0136(10) 0.0540(11) -0.0162(11)

loop_
_atom_type_symbol
_atom_type_scat_dispersion_real
_atom_type_scat_dispersion_imag
_atom_type_scat_Cromer_Mann_a1
_atom_type_scat_Cromer_Mann_b1
_atom_type_scat_Cromer_Mann_a2
_atom_type_scat_Cromer_Mann_b2
_atom_type_scat_Cromer_Mann_a3
_atom_type_scat_Cromer_Mann_b3
_atom_type_scat_Cromer_Mann_a4
_atom_type_scat_Cromer_Mann_b4
_atom_type_scat_Cromer_Mann_c
_atom_type_scat_source
C 0.0033 0.0016 2.3100 20.8439 1.0200 10.2075 1.5886 0.5687 0.8650 51.6512 0.2156 'International Tables Vol C 4.2.6.8 and 6.1.1.4'
H 0.0000 0.0000 0.4930 10.5109 0.3229 26.1257 0.1402 3.1424 0.0408 57.7998 0.0030 'International Tables Vol C 4.2.6.8 and 6.1.1.4'
O 0.0106 0.0060 3.0485 13.2771 2.2868 5.7011 1.5463 0.3239 0.8670 32.9089 0.2508 'International Tables Vol C 4.2.6.8 and 6.1.1.4'
P 0.1023 0.0942 6.4345 1.9067 4.1791 27.1570 1.7800 0.5260 1.4908 68.1645 1.1149 'International Tables Vol C 4.2.6.8 and 6.1.1.4'
Ru -1.2594 0.8363 19.2674 0.8085 12.9182 8.4347 4.8634 24.7997 1.5676 94.2928 5.3787 'International Tables Vol C 4.2.6.8 and 6.1.1.4'
S 0.1246 0.1234 6.9053 1.4679 5.2034 22.2151 1.4379 0.2536 1.5863 56.1720 0.8669 'International Tables Vol C 4.2.6.8 and 6.1.1.4'
Cl 0.1484 0.1585 11.4604 0.0104 7.1964 1.1662 6.2556 18.5194 1.6455 47.7784 -9.5574 'International Tables Vol C 4.2.6.8 and 6.1.1.4'

loop_
_geom_angle_atom_site_label_1
_geom_angle_site_symmetry_1
_geom_angle_atom_site_label_2
_geom_angle_site_symmetry_2
_geom_angle_atom_site_label_3
_geom_angle_site_symmetry_3
_geom_angle
_geom_angle_publ_flag
S2 . Ru1 . S4 . 70.13(4) yes
S2 . Ru1 . P13 . 91.13(4) yes
S4 . Ru1 . P13 . 89.86(4) yes
S2 . Ru1 . P32 . 95.08(4) yes
S4 . Ru1 . P32 . 92.48(4) yes
P13 . Ru1 . P32 . 173.78(4) yes
S2 . Ru1 . C51 . 163.46(12) yes
S4 . Ru1 . C51 . 93.34(12) yes
P13 . Ru1 . C51 . 88.02(13) yes
P32 . Ru1 . C51 . 86.09(13) yes
S2 . Ru1 . C57 . 103.39(14) yes
S4 . Ru1 . C57 . 173.50(14) yes
P13 . Ru1 . C57 . 89.66(14) yes
P32 . Ru1 . C57 . 88.66(14) yes
C51 . Ru1 . C57 . 93.12(18) yes
Ru1 . S2 . C3 . 85.46(16) yes
S2 . C3 . S4 . 117.1(2) yes
S2 . C3 . O5 . 117.3(3) yes
S4 . C3 . O5 . 125.6(3) yes
Ru1 . S4 . C3 . 87.12(15) yes
C3 . O5 . C60 . 118.2(3) yes
Ru1 . P13 . C14 . 117.25(15) yes
Ru1 . P13 . C20 . 113.94(16) yes
C14 . P13 . C20 . 103.1(2) yes
Ru1 . P13 . C26 . 116.74(16) yes
C14 . P13 . C26 . 100.4(2) yes
C20 . P13 . C26 . 103.2(2) yes
P13 . C14 . C15 . 118.9(4) yes
P13 . C14 . C19 . 122.5(3) yes
C15 . C14 . C19 . 118.5(4) yes
C14 . C15 . C16 . 119.9(5) yes
C14 . C15 . H151 . 119.9 no
C16 . C15 . H151 . 120.2 no
C15 . C16 . C17 . 120.9(5) yes
C15 . C16 . H161 . 119.5 no
C17 . C16 . H161 . 119.6 no
C16 . C17 . C18 . 119.6(5) yes
C16 . C17 . H171 . 120.7 no
C18 . C17 . H171 . 119.7 no
C17 . C18 . C19 . 120.1(5) yes
C17 . C18 . H181 . 120.5 no
C19 . C18 . H181 . 119.4 no
C18 . C19 . C14 . 121.0(5) yes
C18 . C19 . H191 . 120.1 no
C14 . C19 . H191 . 119.0 no
P13 . C20 . C21 . 120.3(4) yes
P13 . C20 . C25 . 120.5(4) yes
C21 . C20 . C25 . 118.7(4) yes
C20 . C21 . C22 . 121.3(5) yes
C20 . C21 . H211 . 119.6 no
C22 . C21 . H211 . 119.1 no
C21 . C22 . C23 . 119.5(5) yes
C21 . C22 . H221 . 120.2 no
C23 . C22 . H221 . 120.3 no
C22 . C23 . C24 . 120.2(5) yes
C22 . C23 . H231 . 119.9 no
C24 . C23 . H231 . 119.9 no
C23 . C24 . C25 . 120.9(6) yes
C23 . C24 . H241 . 119.8 no
C25 . C24 . H241 . 119.3 no
C24 . C25 . C20 . 119.4(5) yes
C24 . C25 . H251 . 120.6 no
C20 . C25 . H251 . 120.0 no
P13 . C26 . C27 . 120.3(4) yes
P13 . C26 . C31 . 121.0(4) yes
C27 . C26 . C31 . 118.7(4) yes
C26 . C27 . C28 . 120.3(5) yes
C26 . C27 . H271 . 119.3 no
C28 . C27 . H271 . 120.3 no
C27 . C28 . C29 . 120.5(5) yes
C27 . C28 . H281 . 120.4 no
C29 . C28 . H281 . 119.0 no
C28 . C29 . C30 . 119.6(5) yes
C28 . C29 . H291 . 120.8 no
C30 . C29 . H291 . 119.6 no
C29 . C30 . C31 . 120.4(5) yes
C29 . C30 . H301 . 120.2 no
C31 . C30 . H301 . 119.4 no
C30 . C31 . C26 . 120.4(5) yes
C30 . C31 . H311 . 120.1 no
C26 . C31 . H311 . 119.4 no
Ru1 . P32 . C33 . 116.45(15) yes
Ru1 . P32 . C39 . 116.16(15) yes
C33 . P32 . C39 . 99.3(2) yes
Ru1 . P32 . C45 . 116.59(15) yes
C33 . P32 . C45 . 103.0(2) yes
C39 . P32 . C45 . 102.9(2) yes
P32 . C33 . C34 . 121.3(4) yes
P32 . C33 . C38 . 120.4(4) yes
C34 . C33 . C38 . 118.2(4) yes
C33 . C34 . C35 . 120.9(5) yes
C33 . C34 . H341 . 119.9 no
C35 . C34 . H341 . 119.2 no
C34 . C35 . C36 . 120.2(5) yes
C34 . C35 . H351 . 119.5 no
C36 . C35 . H351 . 120.3 no
C35 . C36 . C37 . 119.3(5) yes
C35 . C36 . H361 . 120.4 no
C37 . C36 . H361 . 120.3 no
C36 . C37 . C38 . 120.4(5) yes
C36 . C37 . H371 . 119.8 no
C38 . C37 . H371 . 119.8 no
C33 . C38 . C37 . 120.9(5) yes
C33 . C38 . H381 . 119.0 no
C37 . C38 . H381 . 120.1 no
P32 . C39 . C40 . 117.2(4) yes
P32 . C39 . C44 . 124.4(4) yes
C40 . C39 . C44 . 118.1(4) yes
C39 . C40 . C41 . 120.7(5) yes
C39 . C40 . H401 . 119.5 no
C41 . C40 . H401 . 119.8 no
C40 . C41 . C42 . 120.4(5) yes
C40 . C41 . H411 . 119.9 no
C42 . C41 . H411 . 119.6 no
C41 . C42 . C43 . 119.4(5) yes
C41 . C42 . H421 . 120.0 no
C43 . C42 . H421 . 120.6 no
C42 . C43 . C44 . 121.2(5) yes
C42 . C43 . H431 . 119.7 no
C44 . C43 . H431 . 119.1 no
C43 . C44 . C39 . 120.2(5) yes
C43 . C44 . H441 . 119.4 no
C39 . C44 . H441 . 120.4 no
P32 . C45 . C46 . 122.5(4) yes
P32 . C45 . C50 . 118.2(4) yes
C46 . C45 . C50 . 119.3(4) yes
C45 . C46 . C47 . 120.3(5) yes
C45 . C46 . H461 . 120.0 no
C47 . C46 . H461 . 119.7 no
C46 . C47 . C48 . 120.2(6) yes
C46 . C47 . H471 . 119.8 no
C48 . C47 . H471 . 120.0 no
C47 . C48 . C49 . 120.5(5) yes
C47 . C48 . H481 . 120.0 no
C49 . C48 . H481 . 119.5 no
C48 . C49 . C50 . 120.1(6) yes
C48 . C49 . H491 . 119.8 no
C50 . C49 . H491 . 120.1 no
C45 . C50 . C49 . 119.6(6) yes
C45 . C50 . H501 . 120.1 no
C49 . C50 . H501 . 120.3 no
Ru1 . C51 . C52 . 127.8(3) yes
Ru1 . C51 . H511 . 116.0 no
C52 . C51 . H511 . 116.3 no
C51 . C52 . C53 . 126.5(4) yes
C51 . C52 . H521 . 117.2 no
C53 . C52 . H521 . 116.3 no
C52 . C53 . C54 . 108.6(4) yes
C52 . C53 . C55 . 112.3(4) yes
C54 . C53 . C55 . 108.6(5) yes
C52 . C53 . C56 . 108.4(4) yes
C54 . C53 . C56 . 109.6(5) yes
C55 . C53 . C56 . 109.3(5) yes
C53 . C54 . H541 . 109.6 no
C53 . C54 . H542 . 109.0 no
H541 . C54 . H542 . 109.7 no
C53 . C54 . H543 . 109.0 no
H541 . C54 . H543 . 109.7 no
H542 . C54 . H543 . 109.8 no
C53 . C55 . H552 . 109.8 no
C53 . C55 . H553 . 109.8 no
H552 . C55 . H553 . 109.1 no
C53 . C55 . H551 . 109.5 no
H552 . C55 . H551 . 109.6 no
H553 . C55 . H551 . 108.9 no
C53 . C56 . H561 . 110.0 no
C53 . C56 . H563 . 109.6 no
H561 . C56 . H563 . 109.7 no
C53 . C56 . H562 . 108.5 no
H561 . C56 . H562 . 109.2 no
H563 . C56 . H562 . 109.9 no
Ru1 . C57 . O58 . 179.2(4) yes
Cl60 . C59 . Cl61 . 110.0(6) yes
Cl60 . C59 . Cl62 . 110.4(6) yes
Cl61 . C59 . Cl62 . 111.5(6) yes
Cl60 . C59 . H591 . 108.3 no
Cl61 . C59 . H591 . 109.0 no
Cl62 . C59 . H591 . 107.6 no
Cl64 . C63 . Cl65 . 112.1(4) yes
Cl64 . C63 . Cl66 . 108.9(3) yes
Cl65 . C63 . Cl66 . 111.4(3) yes
Cl64 . C63 . H631 . 107.9 no
Cl65 . C63 . H631 . 108.2 no
Cl66 . C63 . H631 . 108.1 no
Cl68 . C67 . Cl69 . 110.8(12) yes
Cl68 . C67 . Cl70 . 103.2(11) yes
Cl69 . C67 . Cl70 . 107.9(12) yes
Cl68 . C67 . H671 . 110.8 no
Cl69 . C67 . H671 . 112.1 no
Cl70 . C67 . H671 . 111.8 no
C100 5_655 C60 . O5 . 105.3(4) yes
O5 . C60 . C70 . 109.7(4) yes
O5 . C60 . H601 . 111.3 no
C70 . C60 . H601 . 111.5 no
O5 . C60 . H602 . 106.9 no
C70 . C60 . H602 . 107.8 no
H601 . C60 . H602 . 109.5 no
C60 . C70 . C110 5_655 124.6(7) yes
C60 . C70 . C80 . 119.3(3) yes
C60 . C70 . C120 . 120.5(3) yes
C80 . C70 . C120 . 120.000 yes
C70 . C80 . C90 . 120.000 yes
C70 . C80 . H801 . 120.0 no
C90 . C80 . H801 . 120.0 no
C80 . C90 . H1201 5_655 110.9 no
C80 . C90 . C100 . 120.000 yes
C80 . C90 . H901 . 120.0 no
C100 . C90 . H901 . 120.0 no
C90 . C100 . C110 . 120.000 yes
C100 . C110 . C120 . 120.000 yes
C100 . C110 . H1101 . 120.0 no
C120 . C110 . H1101 . 120.0 no
C70 . C120 . C110 . 120.000 yes
C110 . C120 . C100 5_655 121.5(5) yes
C70 . C120 . H1201 . 120.0 no
C110 . C120 . H1201 . 120.0 no
O5 . C61 . C71 . 100.6(4) yes
O5 . C61 . H611 . 114.8 no
C71 . C61 . H611 . 115.5 no
O5 . C61 . H612 . 108.3 no
C71 . C61 . H612 . 107.6 no
H611 . C61 . H612 . 109.5 no
C61 . C71 . C91 5_655 123.0(8) yes
C61 . C71 . C111 5_655 105.4(7) yes
C61 . C71 . C81 . 128.6(4) yes
C61 . C71 . C121 . 110.7(4) yes
C81 . C71 . C121 . 120.000 yes
C71 . C81 . C91 . 120.000 yes
C71 . C81 . H811 . 120.0 no
C91 . C81 . H811 . 120.0 no
C81 . C91 . C101 . 120.000 yes
C81 . C91 . H911 . 120.0 no
C101 . C91 . H911 . 120.0 no
C91 . C101 . C111 . 120.000 yes
C101 . C111 . C121 . 120.000 yes
C101 . C111 . H1111 . 120.0 no
C121 . C111 . H1111 . 120.0 no
C71 . C121 . C111 . 120.000 yes
C71 . C121 . H1211 . 120.0 no
C111 . C121 . H1211 . 120.0 no
C81 . H811 . H911 5_655 91.2 no
C91 . H911 . H811 5_655 88.7 no
C111 . H1111 . H1211 5_655 88.7 no
C121 . H1211 . H1111 5_655 91.1 no

loop_
_geom_bond_atom_site_label_1
_geom_bond_site_symmetry_1
_geom_bond_atom_site_label_2
_geom_bond_site_symmetry_2
_geom_bond_distance
_geom_bond_publ_flag
Ru1 . S2 . 2.5162(12) yes
Ru1 . S4 . 2.4735(11) yes
Ru1 . P13 . 2.3731(12) yes
Ru1 . P32 . 2.3638(12) yes
Ru1 . C51 . 2.077(4) yes
Ru1 . C57 . 1.837(4) yes
S2 . C3 . 1.687(5) yes
C3 . S4 . 1.674(5) yes
C3 . O5 . 1.339(5) yes
O5 . C60 . 1.451(6) yes
P13 . C14 . 1.842(5) yes
P13 . C20 . 1.827(5) yes
P13 . C26 . 1.837(5) yes
C14 . C15 . 1.400(6) yes
C14 . C19 . 1.387(7) yes
C15 . C16 . 1.391(7) yes
C15 . H151 . 0.941 no
C16 . C17 . 1.378(8) yes
C16 . H161 . 0.932 no
C17 . C18 . 1.379(7) yes
C17 . H171 . 0.944 no
C18 . C19 . 1.392(7) yes
C18 . H181 . 0.945 no
C19 . H191 . 0.933 no
C20 . C21 . 1.388(7) yes
C20 . C25 . 1.387(7) yes
C21 . C22 . 1.385(7) yes
C21 . H211 . 0.937 no
C22 . C23 . 1.375(9) yes
C22 . H221 . 0.933 no
C23 . C24 . 1.362(9) yes
C23 . H231 . 0.932 no
C24 . C25 . 1.404(8) yes
C24 . H241 . 0.936 no
C25 . H251 . 0.945 no
C26 . C27 . 1.396(7) yes
C26 . C31 . 1.389(7) yes
C27 . C28 . 1.391(8) yes
C27 . H271 . 0.945 no
C28 . C29 . 1.378(9) yes
C28 . H281 . 0.935 no
C29 . C30 . 1.377(8) yes
C29 . H291 . 0.940 no
C30 . C31 . 1.394(7) yes
C30 . H301 . 0.935 no
C31 . H311 . 0.944 no
P32 . C33 . 1.838(5) yes
P32 . C39 . 1.837(5) yes
P32 . C45 . 1.828(4) yes
C33 . C34 . 1.386(6) yes
C33 . C38 . 1.397(7) yes
C34 . C35 . 1.391(7) yes
C34 . H341 . 0.939 no
C35 . C36 . 1.380(8) yes
C35 . H351 . 0.937 no
C36 . C37 . 1.388(8) yes
C36 . H361 . 0.939 no
C37 . C38 . 1.378(7) yes
C37 . H371 . 0.939 no
C38 . H381 . 0.931 no
C39 . C40 . 1.404(7) yes
C39 . C44 . 1.387(7) yes
C40 . C41 . 1.390(7) yes
C40 . H401 . 0.946 no
C41 . C42 . 1.378(8) yes
C41 . H411 . 0.937 no
C42 . C43 . 1.367(8) yes
C42 . H421 . 0.939 no
C43 . C44 . 1.399(7) yes
C43 . H431 . 0.934 no
C44 . H441 . 0.941 no
C45 . C46 . 1.383(7) yes
C45 . C50 . 1.398(7) yes
C46 . C47 . 1.394(7) yes
C46 . H461 . 0.943 no
C47 . C48 . 1.368(9) yes
C47 . H471 . 0.940 no
C48 . C49 . 1.376(10) yes
C48 . H481 . 0.938 no
C49 . C50 . 1.397(8) yes
C49 . H491 . 0.931 no
C50 . H501 . 0.936 no
C51 . C52 . 1.336(6) yes
C51 . H511 . 0.944 no
C52 . C53 . 1.521(6) yes
C52 . H521 . 0.943 no
C53 . C54 . 1.528(8) yes
C53 . C55 . 1.524(7) yes
C53 . C56 . 1.529(8) yes
C54 . H541 . 0.961 no
C54 . H542 . 0.968 no
C54 . H543 . 0.966 no
C55 . H552 . 0.960 no
C55 . H553 . 0.965 no
C55 . H551 . 0.963 no
C56 . H561 . 0.961 no
C56 . H563 . 0.963 no
C56 . H562 . 0.965 no
C57 . O58 . 1.156(5) yes
C59 . Cl60 . 1.734(9) yes
C59 . Cl61 . 1.763(9) yes
C59 . Cl62 . 1.712(9) yes
C59 . H591 . 0.996 no
C63 . Cl64 . 1.735(6) yes
C63 . Cl65 . 1.742(6) yes
C63 . Cl66 . 1.736(6) yes
C63 . H631 . 0.979 no
C67 . Cl68 . 1.732(11) yes
C67 . Cl69 . 1.724(11) yes
C67 . Cl70 . 1.732(11) yes
C67 . H671 . 0.983 no
C60 . C100 5_655 1.518(7) yes
C60 . C70 . 1.506(7) yes
C60 . H601 . 0.950 no
C60 . H602 . 0.950 no
C70 . C90 5_655 1.522(12) yes
C70 . C110 5_655 1.271(12) yes
C70 . C80 . 1.390 yes
C70 . C120 . 1.390 yes
C80 . C120 5_655 1.555(10) yes
C80 . C100 5_655 1.474(13) yes
C80 . H1101 5_655 1.166 no
C80 . C90 . 1.390 yes
C80 . H801 . 0.950 no
C90 . C110 5_655 1.536(10) yes
C90 . H1201 5_655 1.255 no
C90 . C100 . 1.390 yes
C90 . H901 . 0.950 no
C100 . C120 5_655 1.305(12) yes
C100 . C110 . 1.390 yes
C110 . C120 . 1.390 yes
C110 . H1101 . 0.950 no
C120 . H1201 . 0.950 no
C61 . C101 5_655 1.547(9) yes
C61 . C71 . 1.557(9) yes
C61 . H611 . 0.950 no
C61 . H612 . 0.950 no
C71 . C91 5_655 1.483(9) yes
C71 . C111 5_655 1.435(9) yes
C71 . C81 . 1.390 yes
C71 . C121 . 1.390 yes
C81 . H911 5_655 1.071 no
C81 . C81 5_655 1.473(16) yes
C81 . C101 5_655 1.454(9) yes
C81 . C91 . 1.390 yes
C81 . H811 . 0.950 no
C91 . H811 5_655 1.053 no
C91 . C91 5_655 1.464(16) yes
C91 . C101 . 1.390 yes
C91 . H911 . 0.950 no
C101 . C121 5_655 1.503(9) yes
C101 . C111 . 1.390 yes
C111 . C111 5_655 1.513(16) yes
C111 . H1211 5_655 1.055 no
C111 . C121 . 1.390 yes
C111 . H1111 . 0.950 no
C121 . H1111 5_655 1.073 no
C121 . C121 5_655 1.425(16) yes
C121 . H1211 . 0.950 no
H811 . H911 5_655 0.475 no
H1111 . H1211 5_655 0.481 no

loop_
_geom_hbond_atom_site_label_D
_geom_hbond_site_symmetry_D
_geom_hbond_atom_site_label_H
_geom_hbond_site_symmetry_H
_geom_hbond_atom_site_label_A
_geom_hbond_site_symmetry_A
_geom_hbond_angle_DHA
_geom_hbond_distance_DH
_geom_hbond_distance_HA
_geom_hbond_distance_DA
_geom_hbond_publ_flag
C44 . H441 . C50 . 131 0.94 2.48 3.179(9) yes
